data_7046580
loop_
_publ_author_name
'Wu, Qiong'
'Han, Yanbing'
'Shao, Zhichao'
'Li, Junxia'
'Hou, Hongwei'

_publ_section_title
;
 Stable Fe(ii)-based coordination polymers: synthesis, structural
 diversity and catalytic applications in homo-coupling reactions.
;
_journal_issue 24
_journal_name_full 'Dalton transactions (Cambridge, England : 2003)'
_journal_page_first 8063
_journal_page_last 8069
_journal_paper_doi 10.1039/c8dt01839a
_journal_volume 47
_journal_year 2018
_chemical_formula_sum 'C36 H54 Cl6 Fe3 N18 O6'
_chemical_formula_weight 1215.22
_space_group_crystal_system trigonal
_space_group_IT_number 148
_space_group_name_Hall '-R 3'
_space_group_name_H-M_alt 'R -3 :H'
_symmetry_space_group_name_Hall '-R 3'
_symmetry_space_group_name_H-M 'R -3 :H'
_atom_sites_solution_hydrogens mixed
_audit_creation_method SHELXL-2014/7
_audit_update_record
;
2018-05-03 deposited with the CCDC.
2018-05-22 downloaded from the CCDC.
;
_cell_angle_alpha 90
_cell_angle_beta 90
_cell_angle_gamma 120
_cell_formula_units_Z 3
_cell_length_a 14.4180(15)
_cell_length_b 14.4180(15)
_cell_length_c 21.872(4)
_cell_measurement_reflns_used 3441
_cell_measurement_temperature 293(2)
_cell_measurement_theta_max 27.8644
_cell_measurement_theta_min 1.8779
_cell_volume 3937.6(9)
_computing_structure_refinement 'SHELXL-2014/7 (Sheldrick, 2014)'
_diffrn_ambient_temperature 293(2)
_diffrn_measured_fraction_theta_full 0.999
_diffrn_measured_fraction_theta_max 0.997
_diffrn_measurement_device_type 'Rigaku Saturn'
_diffrn_measurement_method \w
_diffrn_radiation_type MoK\a
_diffrn_radiation_wavelength 0.71073
_diffrn_reflns_av_R_equivalents 0.0390
_diffrn_reflns_av_unetI/netI 0.0462
_diffrn_reflns_Laue_measured_fraction_full 0.999
_diffrn_reflns_Laue_measured_fraction_max 0.997
_diffrn_reflns_limit_h_max 11
_diffrn_reflns_limit_h_min -18
_diffrn_reflns_limit_k_max 18
_diffrn_reflns_limit_k_min -12
_diffrn_reflns_limit_l_max 28
_diffrn_reflns_limit_l_min -23
_diffrn_reflns_number 6616
_diffrn_reflns_point_group_measured_fraction_full 0.999
_diffrn_reflns_point_group_measured_fraction_max 0.997
_diffrn_reflns_theta_full 25.242
_diffrn_reflns_theta_max 27.867
_diffrn_reflns_theta_min 2.476
_exptl_absorpt_coefficient_mu 1.183
_exptl_absorpt_correction_T_max 0.8088
_exptl_absorpt_correction_T_min 0.7008
_exptl_absorpt_correction_type multi-scan
_exptl_crystal_colour colorless
_exptl_crystal_density_diffrn 1.537
_exptl_crystal_description prism
_exptl_crystal_F_000 1872
_exptl_crystal_size_max 0.210
_exptl_crystal_size_mid 0.170
_exptl_crystal_size_min 0.160
_refine_diff_density_max 0.399
_refine_diff_density_min -0.280
_refine_diff_density_rms 0.067
_refine_ls_extinction_method none
_refine_ls_goodness_of_fit_ref 1.068
_refine_ls_hydrogen_treatment constr
_refine_ls_matrix_type full
_refine_ls_number_parameters 107
_refine_ls_number_reflns 2091
_refine_ls_number_restraints 0
_refine_ls_restrained_S_all 1.068
_refine_ls_R_factor_all 0.0695
_refine_ls_R_factor_gt 0.0509
_refine_ls_shift/su_max 0.000
_refine_ls_shift/su_mean 0.000
_refine_ls_structure_factor_coef Fsqd
_refine_ls_weighting_details 'w=1/[\s^2^(Fo^2^)+(0.0553P)^2^+3.5075P] where P=(Fo^2^+2Fc^2^)/3'
_refine_ls_weighting_scheme calc
_refine_ls_wR_factor_gt 0.1138
_refine_ls_wR_factor_ref 0.1246
_reflns_Friedel_coverage 0.000
_reflns_number_gt 1655
_reflns_number_total 2091
_reflns_threshold_expression 'I > 2\s(I)'
_cod_data_source_file c8dt01839a2.cif
_cod_data_source_block a_sq_CCDC1
_cod_depositor_comments 'Adding full bibliography for 7046579--7046581.cif.'
_cod_original_cell_volume 3937.6(11)
_cod_database_code 7046580
_shelx_shelxl_version_number 2014/7
_shelx_space_group_comment
;
The symmetry employed for this shelxl refinement is uniquely defined
by the following loop, which should always be used as a source of
symmetry information in preference to the above space-group names.
They are only intended as comments.
;
_shelx_estimated_absorpt_t_min 0.789
_shelx_estimated_absorpt_t_max 0.833

loop_
_space_group_symop_operation_xyz
'x, y, z'
'-y, x-y, z'
'-x+y, -x, z'
'x+2/3, y+1/3, z+1/3'
'-y+2/3, x-y+1/3, z+1/3'
'-x+y+2/3, -x+1/3, z+1/3'
'x+1/3, y+2/3, z+2/3'
'-y+1/3, x-y+2/3, z+2/3'
'-x+y+1/3, -x+2/3, z+2/3'
'-x, -y, -z'
'y, -x+y, -z'
'x-y, x, -z'
'-x+2/3, -y+1/3, -z+1/3'
'y+2/3, -x+y+1/3, -z+1/3'
'x-y+2/3, x+1/3, -z+1/3'
'-x+1/3, -y+2/3, -z+2/3'
'y+1/3, -x+y+2/3, -z+2/3'
'x-y+1/3, x+2/3, -z+2/3'

loop_
_atom_site_label
_atom_site_type_symbol
_atom_site_fract_x
_atom_site_fract_y
_atom_site_fract_z
_atom_site_U_iso_or_equiv
_atom_site_adp_type
_atom_site_occupancy
_atom_site_site_symmetry_order
_atom_site_calc_flag
_atom_site_refinement_flags_posn
_atom_site_refinement_flags_adp
_atom_site_refinement_flags_occupancy
Fe1 Fe 0.6667 0.8333 0.3333 0.0317(2) Uani 1 2 d S . P
Cl1 Cl 0.53796(7) 0.89853(7) 0.35633(4) 0.0489(3) Uani 1 1 d . . .
N2 N 0.72262(19) 0.9194(2) 0.14357(11) 0.0327(6) Uani 1 1 d . . .
C2 C 0.8927(2) 0.9722(2) 0.08911(13) 0.0315(6) Uani 1 1 d . . .
C3 C 0.9193(2) 0.8917(2) 0.08995(13) 0.0325(7) Uani 1 1 d . . .
O1 O 0.79740(19) 0.98094(17) 0.36421(10) 0.0473(6) Uani 1 1 d . . .
H1A H 0.7839 0.9961 0.3995 0.071 Uiso 1 1 d R U .
H1B H 0.8400 1.0333 0.3419 0.071 Uiso 1 1 d R U .
N3 N 0.6170(2) 0.8917(2) 0.14610(12) 0.0395(6) Uani 1 1 d . . .
N1 N 0.6780(2) 0.8867(2) 0.23945(11) 0.0362(6) Uani 1 1 d . . .
C7 C 0.7564(2) 0.9152(3) 0.19917(13) 0.0381(7) Uani 1 1 d . . .
H7 H 0.8254 0.9302 0.2087 0.046 Uiso 1 1 calc R U .
C8 C 0.7759(2) 0.9412(3) 0.08406(13) 0.0359(7) Uani 1 1 d . . .
H8A H 0.7709 0.9987 0.0642 0.043 Uiso 1 1 calc R U .
H8B H 0.7389 0.8779 0.0586 0.043 Uiso 1 1 calc R U .
C9 C 0.8328(3) 0.7749(3) 0.09418(16) 0.0463(8) Uani 1 1 d . . .
H9A H 0.7812 0.7669 0.1245 0.069 Uiso 1 1 calc R U .
H9B H 0.8645 0.7326 0.1055 0.069 Uiso 1 1 calc R U .
H9C H 0.7980 0.7513 0.0553 0.069 Uiso 1 1 calc R U .
C10 C 0.5959(3) 0.8735(3) 0.20452(14) 0.0396(7) Uani 1 1 d . . .
H10 H 0.5287 0.8530 0.2206 0.048 Uiso 1 1 calc R U .

loop_
_atom_site_aniso_label
_atom_site_aniso_U_11
_atom_site_aniso_U_22
_atom_site_aniso_U_33
_atom_site_aniso_U_23
_atom_site_aniso_U_13
_atom_site_aniso_U_12
Fe1 0.0374(4) 0.0364(4) 0.0236(3) -0.0019(2) -0.0011(2) 0.0200(3)
Cl1 0.0527(5) 0.0562(6) 0.0507(5) -0.0103(4) -0.0060(4) 0.0369(5)
N2 0.0314(13) 0.0390(14) 0.0273(13) 0.0016(10) 0.0002(10) 0.0173(12)
C2 0.0343(16) 0.0410(17) 0.0194(13) -0.0007(12) -0.0008(11) 0.0189(14)
C3 0.0371(16) 0.0335(16) 0.0212(14) -0.0005(11) -0.0015(11) 0.0134(13)
O1 0.0571(15) 0.0366(12) 0.0367(13) -0.0046(10) 0.0065(11) 0.0148(11)
N3 0.0374(15) 0.0528(17) 0.0332(15) 0.0021(12) -0.0031(11) 0.0263(13)
N1 0.0386(15) 0.0442(15) 0.0276(13) 0.0016(11) 0.0003(11) 0.0222(13)
C7 0.0349(17) 0.052(2) 0.0287(16) -0.0004(13) -0.0038(13) 0.0225(15)
C8 0.0364(17) 0.0455(18) 0.0254(15) 0.0020(13) -0.0009(12) 0.0202(15)
C9 0.0455(19) 0.0381(19) 0.050(2) 0.0010(15) 0.0034(16) 0.0169(16)
C10 0.0399(18) 0.052(2) 0.0298(16) 0.0058(14) 0.0041(13) 0.0247(16)

loop_
_atom_type_symbol
_atom_type_description
_atom_type_scat_dispersion_real
_atom_type_scat_dispersion_imag
_atom_type_scat_source
C C 0.0033 0.0016 'International Tables Vol C Tables 4.2.6.8 and 6.1.1.4'
H H 0.0000 0.0000 'International Tables Vol C Tables 4.2.6.8 and 6.1.1.4'
Cl Cl 0.1484 0.1585 'International Tables Vol C Tables 4.2.6.8 and 6.1.1.4'
Fe Fe 0.3463 0.8444 'International Tables Vol C Tables 4.2.6.8 and 6.1.1.4'
N N 0.0061 0.0033 'International Tables Vol C Tables 4.2.6.8 and 6.1.1.4'
O O 0.0106 0.0060 'International Tables Vol C Tables 4.2.6.8 and 6.1.1.4'

loop_
_geom_angle_atom_site_label_1
_geom_angle_atom_site_label_2
_geom_angle_atom_site_label_3
_geom_angle
_geom_angle_site_symmetry_1
_geom_angle_site_symmetry_3
O1 Fe1 O1 180.0 16_665 .
O1 Fe1 N1 85.77(9) 16_665 .
O1 Fe1 N1 94.23(9) . .
O1 Fe1 N1 94.23(9) 16_665 16_665
O1 Fe1 N1 85.77(9) . 16_665
N1 Fe1 N1 180.0 . 16_665
O1 Fe1 Cl1 89.27(7) 16_665 .
O1 Fe1 Cl1 90.74(7) . .
N1 Fe1 Cl1 89.74(7) . .
N1 Fe1 Cl1 90.26(7) 16_665 .
O1 Fe1 Cl1 90.73(7) 16_665 16_665
O1 Fe1 Cl1 89.26(7) . 16_665
N1 Fe1 Cl1 90.26(7) . 16_665
N1 Fe1 Cl1 89.74(7) 16_665 16_665
Cl1 Fe1 Cl1 180.0 . 16_665
C7 N2 N3 109.3(2) . .
C7 N2 C8 131.4(3) . .
N3 N2 C8 119.1(2) . .
C3 C2 C3 121.0(3) . 3_675
C3 C2 C8 118.9(3) . .
C3 C2 C8 120.0(3) 3_675 .
C2 C3 C2 119.0(3) . 2_765
C2 C3 C9 120.7(3) . .
C2 C3 C9 120.3(3) 2_765 .
Fe1 O1 H1A 110.0 . .
Fe1 O1 H1B 126.3 . .
H1A O1 H1B 116.7 . .
C10 N3 N2 102.2(2) . .
C7 N1 C10 102.7(3) . .
C7 N1 Fe1 129.8(2) . .
C10 N1 Fe1 125.8(2) . .
N2 C7 N1 110.4(3) . .
N2 C7 H7 124.8 . .
N1 C7 H7 124.8 . .
N2 C8 C2 112.6(2) . .
N2 C8 H8A 109.1 . .
C2 C8 H8A 109.1 . .
N2 C8 H8B 109.1 . .
C2 C8 H8B 109.1 . .
H8A C8 H8B 107.8 . .
C3 C9 H9A 109.5 . .
C3 C9 H9B 109.5 . .
H9A C9 H9B 109.5 . .
C3 C9 H9C 109.5 . .
H9A C9 H9C 109.5 . .
H9B C9 H9C 109.5 . .
N3 C10 N1 115.3(3) . .
N3 C10 H10 122.3 . .
N1 C10 H10 122.3 . .

loop_
_geom_bond_atom_site_label_1
_geom_bond_atom_site_label_2
_geom_bond_distance
_geom_bond_site_symmetry_2
Fe1 O1 2.128(2) 16_665
Fe1 O1 2.128(2) .
Fe1 N1 2.170(2) .
Fe1 N1 2.170(2) 16_665
Fe1 Cl1 2.5148(8) .
Fe1 Cl1 2.5148(9) 16_665
N2 C7 1.323(4) .
N2 N3 1.368(3) .
N2 C8 1.463(4) .
C2 C3 1.392(4) .
C2 C3 1.404(4) 3_675
C2 C8 1.516(4) .
C3 C2 1.404(4) 2_765
C3 C9 1.517(4) .
O1 H1A 0.8500 .
O1 H1B 0.8500 .
N3 C10 1.309(4) .
N1 C7 1.326(4) .
N1 C10 1.340(4) .
C7 H7 0.9300 .
C8 H8A 0.9700 .
C8 H8B 0.9700 .
C9 H9A 0.9600 .
C9 H9B 0.9600 .
C9 H9C 0.9600 .
C10 H10 0.9300 .

loop_
_geom_hbond_atom_site_label_D
_geom_hbond_atom_site_label_H
_geom_hbond_atom_site_label_A
_geom_hbond_distance_DH
_geom_hbond_distance_HA
_geom_hbond_distance_DA
_geom_hbond_angle_DHA
_geom_hbond_site_symmetry_A
O1 H1A N3 0.85 2.00 2.841(3) 169.4 5_665
O1 H1B Cl1 0.85 2.35 3.167(2) 161.9 18_655

loop_
_geom_torsion_atom_site_label_1
_geom_torsion_atom_site_label_2
_geom_torsion_atom_site_label_3
_geom_torsion_atom_site_label_4
_geom_torsion
_geom_torsion_site_symmetry_1
_geom_torsion_site_symmetry_4
C3 C2 C3 C2 -2.6(6) 3_675 2_765
C8 C2 C3 C2 174.37(18) . 2_765
C3 C2 C3 C9 175.1(2) 3_675 .
C8 C2 C3 C9 -8.0(4) . .
C7 N2 N3 C10 0.5(3) . .
C8 N2 N3 C10 177.0(3) . .
N3 N2 C7 N1 -0.6(4) . .
C8 N2 C7 N1 -176.5(3) . .
C10 N1 C7 N2 0.4(4) . .
Fe1 N1 C7 N2 166.1(2) . .
C7 N2 C8 C2 -5.2(5) . .
N3 N2 C8 C2 179.2(2) . .
C3 C2 C8 N2 86.9(3) . .
C3 C2 C8 N2 -96.1(3) 3_675 .
N2 N3 C10 N1 -0.2(4) . .
C7 N1 C10 N3 -0.1(4) . .
Fe1 N1 C10 N3 -166.5(2) . .
